data_7016035
loop_
_publ_author_name
'Huang, Wei'
'Sun, Wen-Hua'
'Redshaw, Carl'

_publ_section_title
;
 2-(1-(Arylimino)propyl)quinolin-8-olate half-titanocene dichlorides:
 Synthesis, characterization and ethylene (co-)polymerization
 behaviour.
;
_journal_issue 25
_journal_name_full 'Dalton transactions (Cambridge, England : 2003)'
_journal_page_first 6802
_journal_page_last 6809
_journal_paper_doi 10.1039/c1dt10068h
_journal_volume 40
_journal_year 2011
_chemical_formula_sum 'C28 H29 Cl2 N2 O Ti'
_chemical_formula_weight 528.36
_chemical_name_systematic
;
?
;
_space_group_IT_number 14
_symmetry_cell_setting monoclinic
_symmetry_space_group_name_Hall '-P 2ybc'
_symmetry_space_group_name_H-M 'P 1 21/c 1'
_atom_sites_solution_hydrogens geom
_atom_sites_solution_primary direct
_atom_sites_solution_secondary difmap
_audit_creation_method SHELXL-97
_cell_angle_alpha 90.00
_cell_angle_beta 101.63(3)
_cell_angle_gamma 90.00
_cell_formula_units_Z 4
_cell_length_a 16.977(3)
_cell_length_b 8.1964(16)
_cell_length_c 18.518(4)
_cell_measurement_temperature 293(2)
_cell_measurement_theta_max 27.50
_cell_measurement_theta_min 1.22
_cell_volume 2523.9(9)
_computing_cell_refinement 'CrystalClear (Rigaku Inc., 2008)'
_computing_data_collection 'CrystalClear (Rigaku Inc., 2008)'
_computing_data_reduction 'CrystalClear (Rigaku Inc., 2008)'
_computing_molecular_graphics 'XP in Siemens SHELXTL (Sheldrick, 1994)'
_computing_publication_material 'SHELX97 (Sheldrick, 1997)'
_computing_structure_refinement 'SHELXL-97 (Sheldrick, 1997)'
_computing_structure_solution 'SHELXS-97 (Sheldrick, 1990)'
_diffrn_ambient_temperature 293(2)
_diffrn_measured_fraction_theta_full 0.995
_diffrn_measured_fraction_theta_max 0.995
_diffrn_measurement_device_type 'Bruker P4'
_diffrn_measurement_method '\w scans'
_diffrn_radiation_monochromator graphite
_diffrn_radiation_source 'fine-focus sealed tube'
_diffrn_radiation_type MoK\a
_diffrn_radiation_wavelength 0.71073
_diffrn_reflns_av_R_equivalents 0.0428
_diffrn_reflns_av_sigmaI/netI 0.0384
_diffrn_reflns_limit_h_max 21
_diffrn_reflns_limit_h_min -22
_diffrn_reflns_limit_k_max 10
_diffrn_reflns_limit_k_min -8
_diffrn_reflns_limit_l_max 24
_diffrn_reflns_limit_l_min -22
_diffrn_reflns_number 19927
_diffrn_reflns_theta_full 27.50
_diffrn_reflns_theta_max 27.50
_diffrn_reflns_theta_min 1.22
_diffrn_standards_decay_% none
_diffrn_standards_interval_count none
_diffrn_standards_interval_time none
_diffrn_standards_number none
_exptl_absorpt_coefficient_mu 0.575
_exptl_absorpt_correction_T_max 0.8505
_exptl_absorpt_correction_T_min 0.7907
_exptl_absorpt_correction_type numerical
_exptl_absorpt_process_details 'SADABS (Sheldrick, 1996)'
_exptl_crystal_colour red
_exptl_crystal_density_diffrn 1.390
_exptl_crystal_description block
_exptl_crystal_F_000 1100
_exptl_crystal_size_max 0.09
_exptl_crystal_size_mid 0.08
_exptl_crystal_size_min 0.07
_refine_diff_density_max 0.656
_refine_diff_density_min -0.540
_refine_diff_density_rms 0.161
_refine_ls_extinction_method none
_refine_ls_goodness_of_fit_ref 1.255
_refine_ls_hydrogen_treatment constr
_refine_ls_matrix_type full
_refine_ls_number_parameters 307
_refine_ls_number_reflns 5768
_refine_ls_number_restraints 0
_refine_ls_restrained_S_all 1.255
_refine_ls_R_factor_gt 0.0622
_refine_ls_shift/su_max 0.000
_refine_ls_shift/su_mean 0.000
_refine_ls_structure_factor_coef Fsqd
_refine_ls_weighting_details 'calc w=1/[\s^2^(Fo^2^)+(0.0774P)^2^+2.1379P] where P=(Fo^2^+2Fc^2^)/3'
_refine_ls_weighting_scheme calc
_refine_ls_wR_factor_gt 0.1619
_refine_ls_wR_factor_ref 0.1763
_reflns_number_gt 5436
_reflns_number_total 5768
_reflns_threshold_expression >2sigma(I)
_cod_data_source_file c1dt10068h.txt
_cod_data_source_block C5
_cod_depositor_comments
;
The following automatic conversions were performed:

'_symmetry_cell_setting' value 'Monoclinic' changed to 'monoclinic'
according to /home/saulius/struct/CIF-dictionaries/cif_core.dic
dictionary named 'cif_core.dic' version 2.4.1 from 2010-06-29.

Automatic conversion script
Id: cif_fix_values 1715 2011-07-08 13:25:40Z adriana 

2017-12-10
Z value and formula fixed to values more according to usual
chemical conventions.                 miguel
;
_cod_original_formula_sum 'C4.67 H4.83 Cl0.33 N0.33 O0.17 Ti0.17'
_cod_original_formula_weight 88.06
_cod_original_formula_units_Z 24
_cod_original_cell_volume 2523.8(9)
_cod_original_sg_symbol_H-M P2(1)/c
_cod_database_code 7016035
_refine_ls_r_factor_ref 0.0694

loop_
_symmetry_equiv_pos_as_xyz
'x, y, z'
'-x, y+1/2, -z+1/2'
'-x, -y, -z'
'x, -y-1/2, z-1/2'

loop_
_atom_site_label
_atom_site_type_symbol
_atom_site_fract_x
_atom_site_fract_y
_atom_site_fract_z
_atom_site_U_iso_or_equiv
_atom_site_adp_type
_atom_site_occupancy
_atom_site_symmetry_multiplicity
_atom_site_calc_flag
_atom_site_refinement_flags
_atom_site_disorder_assembly
_atom_site_disorder_group
Ti1 Ti 0.28856(3) 0.66482(6) 0.35913(3) 0.02383(16) Uani 1 1 d . . .
Cl2 Cl 0.25257(4) 0.92350(10) 0.40986(4) 0.0320(2) Uani 1 1 d . . .
Cl3 Cl 0.37279(5) 0.49991(9) 0.29517(4) 0.0323(2) Uani 1 1 d . . .
O O 0.36572(12) 0.6263(3) 0.45064(11) 0.0280(4) Uani 1 1 d . . .
N1 N 0.38549(14) 0.8234(3) 0.34960(13) 0.0247(5) Uani 1 1 d . . .
N2 N 0.25846(14) 0.8150(3) 0.24621(13) 0.0243(5) Uani 1 1 d . . .
C7 C 0.49816(18) 0.6863(4) 0.52346(16) 0.0297(6) Uani 1 1 d . . .
H7A H 0.4928 0.6150 0.5612 0.036 Uiso 1 1 calc R . .
C10 C 0.18540(17) 0.8089(4) 0.18907(16) 0.0259(6) Uani 1 1 d . . .
C21 C 0.31224(17) 0.9213(4) 0.23733(16) 0.0268(6) Uani 1 1 d . . .
C9 C 0.44861(16) 0.8127(4) 0.40660(15) 0.0244(6) Uani 1 1 d . . .
C4 C 0.51936(17) 0.9057(4) 0.41021(17) 0.0279(6) Uani 1 1 d . . .
C2 C 0.45435(18) 1.0247(4) 0.29432(18) 0.0330(7) Uani 1 1 d . . .
H2A H 0.4547 1.0977 0.2559 0.040 Uiso 1 1 calc R . .
C11 C 0.12159(17) 0.9159(4) 0.19187(16) 0.0286(6) Uani 1 1 d . . .
C3 C 0.52003(19) 1.0126(4) 0.35104(19) 0.0346(7) Uani 1 1 d . . .
H3A H 0.5654 1.0757 0.3503 0.041 Uiso 1 1 calc R . .
C8 C 0.43648(17) 0.7033(4) 0.46231(15) 0.0256(6) Uani 1 1 d . . .
C13 C 0.04311(19) 0.7887(4) 0.08141(17) 0.0336(7) Uani 1 1 d . . .
C12 C 0.05166(18) 0.9022(4) 0.13776(17) 0.0325(7) Uani 1 1 d . . .
H12A H 0.0090 0.9722 0.1397 0.039 Uiso 1 1 calc R . .
C14 C 0.1083(2) 0.6894(4) 0.07886(17) 0.0334(7) Uani 1 1 d . . .
H14A H 0.1043 0.6148 0.0405 0.040 Uiso 1 1 calc R . .
C5 C 0.58078(17) 0.8845(4) 0.47370(17) 0.0311(7) Uani 1 1 d . . .
H5A H 0.6287 0.9423 0.4786 0.037 Uiso 1 1 calc R . .
C18 C 0.1290(2) 1.0542(4) 0.2471(2) 0.0396(8) Uani 1 1 d . . .
H18A H 0.1749 1.1187 0.2577 0.047 Uiso 1 1 calc R . .
C16 C 0.2494(2) 0.5883(5) 0.12186(18) 0.0389(8) Uani 1 1 d . . .
H16A H 0.2750 0.6363 0.0846 0.047 Uiso 1 1 calc R . .
H16B H 0.2886 0.5873 0.1679 0.047 Uiso 1 1 calc R . .
C15 C 0.17984(18) 0.6960(4) 0.13129(16) 0.0298(6) Uani 1 1 d . . .
C1 C 0.38624(17) 0.9256(4) 0.29454(16) 0.0264(6) Uani 1 1 d . . .
C22 C 0.3060(2) 1.0404(4) 0.17449(18) 0.0351(7) Uani 1 1 d . . .
H22A H 0.3230 1.1475 0.1939 0.042 Uiso 1 1 calc R . .
H22B H 0.2504 1.0482 0.1489 0.042 Uiso 1 1 calc R . .
C6 C 0.56926(18) 0.7787(4) 0.52776(17) 0.0323(7) Uani 1 1 d . . .
H6A H 0.6101 0.7670 0.5692 0.039 Uiso 1 1 calc R . .
C20 C -0.0336(2) 0.7758(5) 0.0242(2) 0.0475(9) Uani 1 1 d . . .
H20A H -0.0282 0.6910 -0.0102 0.071 Uiso 1 1 calc R . .
H20B H -0.0440 0.8778 -0.0015 0.071 Uiso 1 1 calc R . .
H20C H -0.0774 0.7505 0.0479 0.071 Uiso 1 1 calc R . .
C28 C 0.2292(2) 0.4473(5) 0.4199(2) 0.0416(8) Uani 1 1 d . . .
H28A H 0.2564 0.3876 0.4638 0.050 Uiso 1 1 calc R . .
C24 C 0.2249(2) 0.3983(4) 0.3477(2) 0.0418(8) Uani 1 1 d . . .
H24A H 0.2480 0.2980 0.3319 0.050 Uiso 1 1 calc R . .
C26 C 0.1496(2) 0.6247(5) 0.3460(2) 0.0472(9) Uani 1 1 d . . .
H26A H 0.1079 0.7070 0.3295 0.057 Uiso 1 1 calc R . .
C23 C 0.3586(2) 0.9877(5) 0.11944(19) 0.0440(8) Uani 1 1 d . . .
H23A H 0.3533 1.0660 0.0802 0.066 Uiso 1 1 calc R . .
H23B H 0.3413 0.8826 0.0994 0.066 Uiso 1 1 calc R . .
H23C H 0.4138 0.9818 0.1445 0.066 Uiso 1 1 calc R . .
C25 C 0.1755(2) 0.5080(5) 0.3015(2) 0.0450(9) Uani 1 1 d . . .
H25A H 0.1560 0.4954 0.2483 0.054 Uiso 1 1 calc R . .
C27 C 0.1833(2) 0.5860(5) 0.4203(2) 0.0472(9) Uani 1 1 d . . .
H27A H 0.1702 0.6384 0.4639 0.057 Uiso 1 1 calc R . .
C17 C 0.2272(3) 0.4147(5) 0.1002(3) 0.0568(11) Uani 1 1 d . . .
H17A H 0.2747 0.3554 0.0955 0.085 Uiso 1 1 calc R . .
H17B H 0.1896 0.4135 0.0539 0.085 Uiso 1 1 calc R . .
H17C H 0.2032 0.3645 0.1373 0.085 Uiso 1 1 calc R . .
C19 C 0.0606(3) 1.0823(9) 0.2834(4) 0.110(3) Uani 1 1 d . . .
H19A H 0.0726 1.1723 0.3170 0.165 Uiso 1 1 calc R . .
H19B H 0.0513 0.9861 0.3100 0.165 Uiso 1 1 calc R . .
H19C H 0.0135 1.1069 0.2468 0.165 Uiso 1 1 calc R . .

loop_
_atom_site_aniso_label
_atom_site_aniso_U_11
_atom_site_aniso_U_22
_atom_site_aniso_U_33
_atom_site_aniso_U_23
_atom_site_aniso_U_13
_atom_site_aniso_U_12
Ti1 0.0193(3) 0.0284(3) 0.0229(3) -0.00112(19) 0.00200(19) -0.00490(19)
Cl2 0.0276(4) 0.0373(4) 0.0307(4) -0.0071(3) 0.0046(3) -0.0021(3)
Cl3 0.0314(4) 0.0339(4) 0.0314(4) -0.0024(3) 0.0055(3) 0.0024(3)
O 0.0238(10) 0.0326(11) 0.0256(10) 0.0014(8) 0.0003(8) -0.0060(8)
N1 0.0185(11) 0.0303(13) 0.0246(11) -0.0022(9) 0.0024(9) -0.0017(9)
N2 0.0196(11) 0.0282(12) 0.0242(11) -0.0011(9) 0.0026(9) 0.0014(9)
C7 0.0289(15) 0.0316(15) 0.0259(14) -0.0040(12) -0.0010(12) 0.0026(12)
C10 0.0215(13) 0.0295(14) 0.0253(13) 0.0003(11) 0.0013(11) 0.0008(11)
C21 0.0226(13) 0.0309(15) 0.0266(13) 0.0017(11) 0.0043(11) 0.0045(12)
C9 0.0197(12) 0.0278(14) 0.0243(13) -0.0021(11) 0.0013(10) 0.0010(11)
C4 0.0189(13) 0.0318(15) 0.0325(15) -0.0080(12) 0.0038(11) -0.0014(11)
C2 0.0274(15) 0.0380(17) 0.0349(16) 0.0051(13) 0.0093(13) -0.0049(13)
C11 0.0250(14) 0.0308(15) 0.0288(14) -0.0033(12) 0.0023(11) 0.0031(12)
C3 0.0235(14) 0.0393(18) 0.0425(18) -0.0062(14) 0.0106(13) -0.0083(13)
C8 0.0238(13) 0.0271(14) 0.0249(13) -0.0028(11) 0.0024(11) -0.0016(11)
C13 0.0287(15) 0.0364(17) 0.0320(15) 0.0017(13) -0.0029(12) -0.0005(13)
C12 0.0234(14) 0.0362(17) 0.0357(16) -0.0007(13) 0.0008(12) 0.0059(12)
C14 0.0343(16) 0.0350(16) 0.0284(14) -0.0062(12) 0.0000(12) 0.0024(13)
C5 0.0174(13) 0.0386(17) 0.0356(16) -0.0109(13) 0.0017(12) -0.0016(12)
C18 0.0315(16) 0.0405(18) 0.0438(18) -0.0134(15) 0.0008(14) 0.0059(14)
C16 0.0328(16) 0.048(2) 0.0319(16) -0.0096(14) -0.0021(13) 0.0128(15)
C15 0.0266(14) 0.0342(16) 0.0275(14) -0.0002(12) 0.0027(11) 0.0059(12)
C1 0.0222(13) 0.0267(14) 0.0313(14) 0.0020(11) 0.0080(11) -0.0007(11)
C22 0.0330(16) 0.0377(17) 0.0328(16) 0.0067(13) 0.0025(13) -0.0003(14)
C6 0.0224(13) 0.0384(17) 0.0319(15) -0.0116(13) -0.0044(11) 0.0060(13)
C20 0.0355(18) 0.055(2) 0.0445(19) -0.0105(17) -0.0102(15) 0.0059(17)
C28 0.0365(17) 0.046(2) 0.0401(18) 0.0104(15) 0.0020(14) -0.0189(16)
C24 0.0384(18) 0.0330(17) 0.054(2) -0.0070(15) 0.0095(16) -0.0156(15)
C26 0.0191(15) 0.046(2) 0.075(3) 0.0121(19) 0.0047(16) -0.0075(14)
C23 0.055(2) 0.047(2) 0.0325(17) 0.0067(15) 0.0147(16) -0.0041(17)
C25 0.0376(18) 0.057(2) 0.0348(17) 0.0013(16) -0.0053(14) -0.0294(17)
C27 0.0396(19) 0.055(2) 0.055(2) -0.0140(18) 0.0276(17) -0.0219(17)
C17 0.055(2) 0.0324(19) 0.092(3) 0.009(2) 0.037(2) 0.0094(17)
C19 0.047(3) 0.146(6) 0.140(6) -0.102(5) 0.023(3) -0.003(3)

loop_
_atom_type_symbol
_atom_type_description
_atom_type_scat_dispersion_real
_atom_type_scat_dispersion_imag
_atom_type_scat_source
C C 0.0033 0.0016 'International Tables Vol C Tables 4.2.6.8 and 6.1.1.4'
H H 0.0000 0.0000 'International Tables Vol C Tables 4.2.6.8 and 6.1.1.4'
N N 0.0061 0.0033 'International Tables Vol C Tables 4.2.6.8 and 6.1.1.4'
O O 0.0106 0.0060 'International Tables Vol C Tables 4.2.6.8 and 6.1.1.4'
Cl Cl 0.1484 0.1585 'International Tables Vol C Tables 4.2.6.8 and 6.1.1.4'
Ti Ti 0.2776 0.4457 'International Tables Vol C Tables 4.2.6.8 and 6.1.1.4'

loop_
_geom_angle_atom_site_label_1
_geom_angle_atom_site_label_2
_geom_angle_atom_site_label_3
_geom_angle
_geom_angle_site_symmetry_1
_geom_angle_site_symmetry_3
_geom_angle_publ_flag
O Ti1 N1 77.06(9) . . ?
O Ti1 C26 123.60(12) . . ?
N1 Ti1 C26 148.62(12) . . ?
O Ti1 C25 130.05(11) . . ?
N1 Ti1 C25 149.26(11) . . ?
C26 Ti1 C25 34.25(15) . . ?
O Ti1 C27 88.85(12) . . ?
N1 Ti1 C27 150.18(11) . . ?
C26 Ti1 C27 34.75(14) . . ?
C25 Ti1 C27 56.83(13) . . ?
O Ti1 N2 146.32(9) . . ?
N1 Ti1 N2 69.28(9) . . ?
C26 Ti1 N2 87.05(12) . . ?
C25 Ti1 N2 82.82(11) . . ?
C27 Ti1 N2 120.35(13) . . ?
O Ti1 C24 98.01(11) . . ?
N1 Ti1 C24 151.50(11) . . ?
C26 Ti1 C24 56.24(13) . . ?
C25 Ti1 C24 33.82(13) . . ?
C27 Ti1 C24 55.65(13) . . ?
N2 Ti1 C24 111.97(11) . . ?
O Ti1 C28 75.34(10) . . ?
N1 Ti1 C28 152.08(11) . . ?
C26 Ti1 C28 56.19(13) . . ?
C25 Ti1 C28 55.89(12) . . ?
C27 Ti1 C28 33.22(14) . . ?
N2 Ti1 C28 138.30(10) . . ?
C24 Ti1 C28 33.11(12) . . ?
O Ti1 Cl3 88.58(7) . . ?
N1 Ti1 Cl3 76.12(7) . . ?
C26 Ti1 Cl3 123.21(11) . . ?
C25 Ti1 Cl3 88.96(11) . . ?
C27 Ti1 Cl3 130.35(10) . . ?
N2 Ti1 Cl3 84.47(6) . . ?
C24 Ti1 Cl3 75.71(9) . . ?
C28 Ti1 Cl3 99.00(10) . . ?
O Ti1 Cl2 89.02(7) . . ?
N1 Ti1 Cl2 76.11(7) . . ?
C26 Ti1 Cl2 80.63(11) . . ?
C25 Ti1 Cl2 113.55(11) . . ?
C27 Ti1 Cl2 77.52(10) . . ?
N2 Ti1 Cl2 82.17(6) . . ?
C24 Ti1 Cl2 132.26(10) . . ?
C28 Ti1 Cl2 107.38(10) . . ?
Cl3 Ti1 Cl2 151.95(3) . . ?
C8 O Ti1 119.30(18) . . ?
C1 N1 C9 121.1(2) . . ?
C1 N1 Ti1 125.31(19) . . ?
C9 N1 Ti1 113.61(19) . . ?
C21 N2 C10 116.6(2) . . ?
C21 N2 Ti1 115.16(19) . . ?
C10 N2 Ti1 128.08(18) . . ?
C8 C7 C6 119.2(3) . . ?
C8 C7 H7A 120.4 . . ?
C6 C7 H7A 120.4 . . ?
C11 C10 C15 120.4(3) . . ?
C11 C10 N2 120.1(3) . . ?
C15 C10 N2 119.5(3) . . ?
N2 C21 C1 116.5(3) . . ?
N2 C21 C22 126.3(3) . . ?
C1 C21 C22 117.2(3) . . ?
N1 C9 C4 122.4(3) . . ?
N1 C9 C8 113.8(3) . . ?
C4 C9 C8 123.8(3) . . ?
C3 C4 C9 116.1(3) . . ?
C3 C4 C5 127.1(3) . . ?
C9 C4 C5 116.7(3) . . ?
C3 C2 C1 119.7(3) . . ?
C3 C2 H2A 120.2 . . ?
C1 C2 H2A 120.2 . . ?
C12 C11 C10 118.3(3) . . ?
C12 C11 C18 119.2(3) . . ?
C10 C11 C18 122.2(3) . . ?
C2 C3 C4 120.6(3) . . ?
C2 C3 H3A 119.7 . . ?
C4 C3 H3A 119.7 . . ?
O C8 C7 126.3(3) . . ?
O C8 C9 116.1(2) . . ?
C7 C8 C9 117.6(3) . . ?
C14 C13 C12 117.3(3) . . ?
C14 C13 C20 121.2(3) . . ?
C12 C13 C20 121.4(3) . . ?
C13 C12 C11 122.7(3) . . ?
C13 C12 H12A 118.6 . . ?
C11 C12 H12A 118.6 . . ?
C13 C14 C15 123.0(3) . . ?
C13 C14 H14A 118.5 . . ?
C15 C14 H14A 118.5 . . ?
C6 C5 C4 119.7(3) . . ?
C6 C5 H5A 120.2 . . ?
C4 C5 H5A 120.2 . . ?
C19 C18 C11 117.4(3) . . ?
C19 C18 H18A 121.3 . . ?
C11 C18 H18A 121.3 . . ?
C17 C16 C15 115.1(3) . . ?
C17 C16 H16A 108.5 . . ?
C15 C16 H16A 108.5 . . ?
C17 C16 H16B 108.5 . . ?
C15 C16 H16B 108.5 . . ?
H16A C16 H16B 107.5 . . ?
C14 C15 C10 118.2(3) . . ?
C14 C15 C16 119.2(3) . . ?
C10 C15 C16 122.6(3) . . ?
N1 C1 C2 120.1(3) . . ?
N1 C1 C21 113.6(2) . . ?
C2 C1 C21 126.3(3) . . ?
C21 C22 C23 111.6(3) . . ?
C21 C22 H22A 109.3 . . ?
C23 C22 H22A 109.3 . . ?
C21 C22 H22B 109.3 . . ?
C23 C22 H22B 109.3 . . ?
H22A C22 H22B 108.0 . . ?
C5 C6 C7 123.0(3) . . ?
C5 C6 H6A 118.5 . . ?
C7 C6 H6A 118.5 . . ?
C13 C20 H20A 109.5 . . ?
C13 C20 H20B 109.5 . . ?
H20A C20 H20B 109.5 . . ?
C13 C20 H20C 109.5 . . ?
H20A C20 H20C 109.5 . . ?
H20B C20 H20C 109.5 . . ?
C27 C28 C24 108.9(3) . . ?
C27 C28 Ti1 71.7(2) . . ?
C24 C28 Ti1 73.2(2) . . ?
C27 C28 H28A 125.5 . . ?
C24 C28 H28A 125.5 . . ?
Ti1 C28 H28A 125.5 . . ?
C28 C24 C25 108.2(3) . . ?
C28 C24 Ti1 73.68(19) . . ?
C25 C24 Ti1 71.15(19) . . ?
C28 C24 H24A 125.7 . . ?
C25 C24 H24A 125.7 . . ?
Ti1 C24 H24A 125.7 . . ?
C25 C26 C27 107.9(3) . . ?
C25 C26 Ti1 74.1(2) . . ?
C27 C26 Ti1 74.3(2) . . ?
C25 C26 H26A 125.6 . . ?
C27 C26 H26A 125.6 . . ?
Ti1 C26 H26A 125.6 . . ?
C22 C23 H23A 109.5 . . ?
C22 C23 H23B 109.5 . . ?
H23A C23 H23B 109.5 . . ?
C22 C23 H23C 109.5 . . ?
H23A C23 H23C 109.5 . . ?
H23B C23 H23C 109.5 . . ?
C26 C25 C24 107.6(3) . . ?
C26 C25 Ti1 71.65(19) . . ?
C24 C25 Ti1 75.03(19) . . ?
C26 C25 H25A 125.9 . . ?
C24 C25 H25A 125.9 . . ?
Ti1 C25 H25A 125.9 . . ?
C28 C27 C26 107.4(3) . . ?
C28 C27 Ti1 75.1(2) . . ?
C26 C27 Ti1 71.0(2) . . ?
C28 C27 H27A 126.0 . . ?
C26 C27 H27A 126.0 . . ?
Ti1 C27 H27A 126.0 . . ?
C16 C17 H17A 109.5 . . ?
C16 C17 H17B 109.5 . . ?
H17A C17 H17B 109.5 . . ?
C16 C17 H17C 109.5 . . ?
H17A C17 H17C 109.5 . . ?
H17B C17 H17C 109.5 . . ?
C18 C19 H19A 109.5 . . ?
C18 C19 H19B 109.5 . . ?
H19A C19 H19B 109.5 . . ?
C18 C19 H19C 109.5 . . ?
H19A C19 H19C 109.5 . . ?
H19B C19 H19C 109.5 . . ?

loop_
_geom_bond_atom_site_label_1
_geom_bond_atom_site_label_2
_geom_bond_distance
_geom_bond_site_symmetry_2
_geom_bond_publ_flag
Ti1 O 1.947(2) . ?
Ti1 N1 2.132(2) . ?
Ti1 C26 2.346(3) . ?
Ti1 C25 2.377(3) . ?
Ti1 C27 2.389(3) . ?
Ti1 N2 2.391(2) . ?
Ti1 C24 2.427(3) . ?
Ti1 C28 2.433(3) . ?
Ti1 Cl3 2.4407(10) . ?
Ti1 Cl2 2.4459(10) . ?
O C8 1.335(3) . ?
N1 C1 1.321(4) . ?
N1 C9 1.347(3) . ?
N2 C21 1.296(4) . ?
N2 C10 1.460(3) . ?
C7 C8 1.386(4) . ?
C7 C6 1.413(4) . ?
C7 H7A 0.9300 . ?
C10 C11 1.403(4) . ?
C10 C15 1.403(4) . ?
C21 C1 1.471(4) . ?
C21 C22 1.506(4) . ?
C9 C4 1.413(4) . ?
C9 C8 1.413(4) . ?
C4 C3 1.405(5) . ?
C4 C5 1.416(4) . ?
C2 C3 1.373(5) . ?
C2 C1 1.414(4) . ?
C2 H2A 0.9300 . ?
C11 C12 1.395(4) . ?
C11 C18 1.514(4) . ?
C3 H3A 0.9300 . ?
C13 C14 1.382(5) . ?
C13 C12 1.383(5) . ?
C13 C20 1.508(4) . ?
C12 H12A 0.9300 . ?
C14 C15 1.395(4) . ?
C14 H14A 0.9300 . ?
C5 C6 1.368(5) . ?
C5 H5A 0.9300 . ?
C18 C19 1.471(6) . ?
C18 H18A 0.9300 . ?
C16 C17 1.505(5) . ?
C16 C15 1.512(4) . ?
C16 H16A 0.9700 . ?
C16 H16B 0.9700 . ?
C22 C23 1.545(5) . ?
C22 H22A 0.9700 . ?
C22 H22B 0.9700 . ?
C6 H6A 0.9300 . ?
C20 H20A 0.9600 . ?
C20 H20B 0.9600 . ?
C20 H20C 0.9600 . ?
C28 C27 1.379(6) . ?
C28 C24 1.385(5) . ?
C28 H28A 0.9800 . ?
C24 C25 1.398(5) . ?
C24 H24A 0.9800 . ?
C26 C25 1.391(6) . ?
C26 C27 1.415(6) . ?
C26 H26A 0.9800 . ?
C23 H23A 0.9600 . ?
C23 H23B 0.9600 . ?
C23 H23C 0.9600 . ?
C25 H25A 0.9800 . ?
C27 H27A 0.9800 . ?
C17 H17A 0.9600 . ?
C17 H17B 0.9600 . ?
C17 H17C 0.9600 . ?
C19 H19A 0.9600 . ?
C19 H19B 0.9600 . ?
C19 H19C 0.9600 . ?

loop_
_geom_torsion_atom_site_label_1
_geom_torsion_atom_site_label_2
_geom_torsion_atom_site_label_3
_geom_torsion_atom_site_label_4
_geom_torsion
_geom_torsion_site_symmetry_1
_geom_torsion_site_symmetry_2
_geom_torsion_site_symmetry_3
_geom_torsion_site_symmetry_4
_geom_torsion_publ_flag
N1 Ti1 O C8 -2.3(2) . . . . ?
C26 Ti1 O C8 -156.3(2) . . . . ?
C25 Ti1 O C8 161.2(2) . . . . ?
C27 Ti1 O C8 -155.8(2) . . . . ?
N2 Ti1 O C8 -4.0(3) . . . . ?
C24 Ti1 O C8 149.1(2) . . . . ?
C28 Ti1 O C8 173.5(2) . . . . ?
Cl3 Ti1 O C8 73.8(2) . . . . ?
Cl2 Ti1 O C8 -78.3(2) . . . . ?
O Ti1 N1 C1 -177.0(3) . . . . ?
C26 Ti1 N1 C1 -41.4(4) . . . . ?
C25 Ti1 N1 C1 28.1(4) . . . . ?
C27 Ti1 N1 C1 -113.2(3) . . . . ?
N2 Ti1 N1 C1 2.0(2) . . . . ?
C24 Ti1 N1 C1 100.1(3) . . . . ?
C28 Ti1 N1 C1 174.2(3) . . . . ?
Cl3 Ti1 N1 C1 91.3(2) . . . . ?
Cl2 Ti1 N1 C1 -84.8(2) . . . . ?
O Ti1 N1 C9 2.48(19) . . . . ?
C26 Ti1 N1 C9 138.0(3) . . . . ?
C25 Ti1 N1 C9 -152.4(3) . . . . ?
C27 Ti1 N1 C9 66.2(3) . . . . ?
N2 Ti1 N1 C9 -178.6(2) . . . . ?
C24 Ti1 N1 C9 -80.4(3) . . . . ?
C28 Ti1 N1 C9 -6.3(4) . . . . ?
Cl3 Ti1 N1 C9 -89.28(19) . . . . ?
Cl2 Ti1 N1 C9 94.69(19) . . . . ?
O Ti1 N2 C21 -1.7(3) . . . . ?
N1 Ti1 N2 C21 -3.5(2) . . . . ?
C26 Ti1 N2 C21 155.5(2) . . . . ?
C25 Ti1 N2 C21 -170.4(2) . . . . ?
C27 Ti1 N2 C21 145.1(2) . . . . ?
C24 Ti1 N2 C21 -152.9(2) . . . . ?
C28 Ti1 N2 C21 -178.1(2) . . . . ?
Cl3 Ti1 N2 C21 -80.8(2) . . . . ?
Cl2 Ti1 N2 C21 74.5(2) . . . . ?
O Ti1 N2 C10 -177.4(2) . . . . ?
N1 Ti1 N2 C10 -179.2(2) . . . . ?
C26 Ti1 N2 C10 -20.2(2) . . . . ?
C25 Ti1 N2 C10 13.9(2) . . . . ?
C27 Ti1 N2 C10 -30.6(3) . . . . ?
C24 Ti1 N2 C10 31.4(3) . . . . ?
C28 Ti1 N2 C10 6.3(3) . . . . ?
Cl3 Ti1 N2 C10 103.6(2) . . . . ?
Cl2 Ti1 N2 C10 -101.1(2) . . . . ?
C21 N2 C10 C11 -84.7(4) . . . . ?
Ti1 N2 C10 C11 90.9(3) . . . . ?
C21 N2 C10 C15 94.9(3) . . . . ?
Ti1 N2 C10 C15 -89.5(3) . . . . ?
C10 N2 C21 C1 -179.2(2) . . . . ?
Ti1 N2 C21 C1 4.6(3) . . . . ?
C10 N2 C21 C22 1.0(4) . . . . ?
Ti1 N2 C21 C22 -175.2(2) . . . . ?
C1 N1 C9 C4 -1.6(4) . . . . ?
Ti1 N1 C9 C4 179.0(2) . . . . ?
C1 N1 C9 C8 177.2(3) . . . . ?
Ti1 N1 C9 C8 -2.3(3) . . . . ?
N1 C9 C4 C3 0.8(4) . . . . ?
C8 C9 C4 C3 -177.9(3) . . . . ?
N1 C9 C4 C5 179.1(3) . . . . ?
C8 C9 C4 C5 0.5(4) . . . . ?
C15 C10 C11 C12 2.7(5) . . . . ?
N2 C10 C11 C12 -177.7(3) . . . . ?
C15 C10 C11 C18 -171.7(3) . . . . ?
N2 C10 C11 C18 7.9(5) . . . . ?
C1 C2 C3 C4 -1.6(5) . . . . ?
C9 C4 C3 C2 0.8(5) . . . . ?
C5 C4 C3 C2 -177.3(3) . . . . ?
Ti1 O C8 C7 -178.5(2) . . . . ?
Ti1 O C8 C9 1.8(3) . . . . ?
C6 C7 C8 O -179.2(3) . . . . ?
C6 C7 C8 C9 0.5(4) . . . . ?
N1 C9 C8 O 0.5(4) . . . . ?
C4 C9 C8 O 179.2(3) . . . . ?
N1 C9 C8 C7 -179.2(3) . . . . ?
C4 C9 C8 C7 -0.5(4) . . . . ?
C14 C13 C12 C11 -1.8(5) . . . . ?
C20 C13 C12 C11 179.4(3) . . . . ?
C10 C11 C12 C13 -0.6(5) . . . . ?
C18 C11 C12 C13 174.0(3) . . . . ?
C12 C13 C14 C15 2.0(5) . . . . ?
C20 C13 C14 C15 -179.1(3) . . . . ?
C3 C4 C5 C6 177.7(3) . . . . ?
C9 C4 C5 C6 -0.5(4) . . . . ?
C12 C11 C18 C19 48.0(6) . . . . ?
C10 C11 C18 C19 -137.7(5) . . . . ?
C13 C14 C15 C10 0.0(5) . . . . ?
C13 C14 C15 C16 -177.0(3) . . . . ?
C11 C10 C15 C14 -2.4(5) . . . . ?
N2 C10 C15 C14 177.9(3) . . . . ?
C11 C10 C15 C16 174.5(3) . . . . ?
N2 C10 C15 C16 -5.1(5) . . . . ?
C17 C16 C15 C14 -44.4(5) . . . . ?
C17 C16 C15 C10 138.7(4) . . . . ?
C9 N1 C1 C2 0.7(4) . . . . ?
Ti1 N1 C1 C2 -179.9(2) . . . . ?
C9 N1 C1 C21 -179.8(3) . . . . ?
Ti1 N1 C1 C21 -0.4(4) . . . . ?
C3 C2 C1 N1 0.9(5) . . . . ?
C3 C2 C1 C21 -178.5(3) . . . . ?
N2 C21 C1 N1 -3.1(4) . . . . ?
C22 C21 C1 N1 176.8(3) . . . . ?
N2 C21 C1 C2 176.4(3) . . . . ?
C22 C21 C1 C2 -3.8(5) . . . . ?
N2 C21 C22 C23 -104.9(4) . . . . ?
C1 C21 C22 C23 75.3(4) . . . . ?
C4 C5 C6 C7 0.5(5) . . . . ?
C8 C7 C6 C5 -0.5(5) . . . . ?
O Ti1 C28 C27 111.2(2) . . . . ?
N1 Ti1 C28 C27 120.0(3) . . . . ?
C26 Ti1 C28 C27 -38.5(2) . . . . ?
C25 Ti1 C28 C27 -80.1(2) . . . . ?
N2 Ti1 C28 C27 -70.9(3) . . . . ?
C24 Ti1 C28 C27 -117.1(3) . . . . ?
Cl3 Ti1 C28 C27 -162.7(2) . . . . ?
Cl2 Ti1 C28 C27 27.0(2) . . . . ?
O Ti1 C28 C24 -131.7(2) . . . . ?
N1 Ti1 C28 C24 -122.8(3) . . . . ?
C26 Ti1 C28 C24 78.6(3) . . . . ?
C25 Ti1 C28 C24 37.0(2) . . . . ?
C27 Ti1 C28 C24 117.1(3) . . . . ?
N2 Ti1 C28 C24 46.2(3) . . . . ?
Cl3 Ti1 C28 C24 -45.5(2) . . . . ?
Cl2 Ti1 C28 C24 144.1(2) . . . . ?
C27 C28 C24 C25 0.0(4) . . . . ?
Ti1 C28 C24 C25 -63.2(2) . . . . ?
C27 C28 C24 Ti1 63.2(2) . . . . ?
O Ti1 C24 C28 46.9(2) . . . . ?
N1 Ti1 C24 C28 124.5(3) . . . . ?
C26 Ti1 C24 C28 -78.4(3) . . . . ?
C25 Ti1 C24 C28 -116.4(3) . . . . ?
C27 Ti1 C24 C28 -36.2(2) . . . . ?
N2 Ti1 C24 C28 -148.8(2) . . . . ?
Cl3 Ti1 C24 C28 133.3(2) . . . . ?
Cl2 Ti1 C24 C28 -49.1(3) . . . . ?
O Ti1 C24 C25 163.3(2) . . . . ?
N1 Ti1 C24 C25 -119.2(3) . . . . ?
C26 Ti1 C24 C25 37.9(2) . . . . ?
C27 Ti1 C24 C25 80.2(3) . . . . ?
N2 Ti1 C24 C25 -32.4(3) . . . . ?
C28 Ti1 C24 C25 116.4(3) . . . . ?
Cl3 Ti1 C24 C25 -110.3(2) . . . . ?
Cl2 Ti1 C24 C25 67.3(3) . . . . ?
O Ti1 C26 C25 -113.4(2) . . . . ?
N1 Ti1 C26 C25 121.6(3) . . . . ?
C27 Ti1 C26 C25 -114.3(3) . . . . ?
N2 Ti1 C26 C25 81.6(2) . . . . ?
C24 Ti1 C26 C25 -37.4(2) . . . . ?
C28 Ti1 C26 C25 -77.5(2) . . . . ?
Cl3 Ti1 C26 C25 0.1(3) . . . . ?
Cl2 Ti1 C26 C25 164.1(2) . . . . ?
O Ti1 C26 C27 0.9(3) . . . . ?
N1 Ti1 C26 C27 -124.0(3) . . . . ?
C25 Ti1 C26 C27 114.3(3) . . . . ?
N2 Ti1 C26 C27 -164.1(2) . . . . ?
C24 Ti1 C26 C27 76.9(2) . . . . ?
C28 Ti1 C26 C27 36.8(2) . . . . ?
Cl3 Ti1 C26 C27 114.5(2) . . . . ?
Cl2 Ti1 C26 C27 -81.6(2) . . . . ?
C27 C26 C25 C24 -0.2(4) . . . . ?
Ti1 C26 C25 C24 67.0(2) . . . . ?
C27 C26 C25 Ti1 -67.2(2) . . . . ?
C28 C24 C25 C26 0.1(4) . . . . ?
Ti1 C24 C25 C26 -64.7(2) . . . . ?
C28 C24 C25 Ti1 64.9(2) . . . . ?
O Ti1 C25 C26 92.9(3) . . . . ?
N1 Ti1 C25 C26 -119.9(3) . . . . ?
C27 Ti1 C25 C26 38.4(2) . . . . ?
N2 Ti1 C25 C26 -95.3(2) . . . . ?
C24 Ti1 C25 C26 114.7(3) . . . . ?
C28 Ti1 C25 C26 78.5(2) . . . . ?
Cl3 Ti1 C25 C26 -179.9(2) . . . . ?
Cl2 Ti1 C25 C26 -17.1(2) . . . . ?
O Ti1 C25 C24 -21.9(3) . . . . ?
N1 Ti1 C25 C24 125.4(2) . . . . ?
C26 Ti1 C25 C24 -114.7(3) . . . . ?
C27 Ti1 C25 C24 -76.4(2) . . . . ?
N2 Ti1 C25 C24 149.9(2) . . . . ?
C28 Ti1 C25 C24 -36.2(2) . . . . ?
Cl3 Ti1 C25 C24 65.4(2) . . . . ?
Cl2 Ti1 C25 C24 -131.9(2) . . . . ?
C24 C28 C27 C26 -0.1(4) . . . . ?
Ti1 C28 C27 C26 64.1(2) . . . . ?
C24 C28 C27 Ti1 -64.2(2) . . . . ?
C25 C26 C27 C28 0.2(4) . . . . ?
Ti1 C26 C27 C28 -66.9(2) . . . . ?
C25 C26 C27 Ti1 67.1(2) . . . . ?
O Ti1 C27 C28 -64.4(2) . . . . ?
N1 Ti1 C27 C28 -125.4(3) . . . . ?
C26 Ti1 C27 C28 114.8(3) . . . . ?
C25 Ti1 C27 C28 77.0(2) . . . . ?
N2 Ti1 C27 C28 133.3(2) . . . . ?
C24 Ti1 C27 C28 36.1(2) . . . . ?
Cl3 Ti1 C27 C28 22.7(3) . . . . ?
Cl2 Ti1 C27 C28 -153.7(2) . . . . ?
O Ti1 C27 C26 -179.2(2) . . . . ?
N1 Ti1 C27 C26 119.8(3) . . . . ?
C25 Ti1 C27 C26 -37.8(2) . . . . ?
N2 Ti1 C27 C26 18.5(3) . . . . ?
C24 Ti1 C27 C26 -78.7(3) . . . . ?
C28 Ti1 C27 C26 -114.8(3) . . . . ?
Cl3 Ti1 C27 C26 -92.1(3) . . . . ?
Cl2 Ti1 C27 C26 91.5(2) . . . . ?
